data_7036518
loop_
_publ_author_name
'Zheng, Tao'
'Gao, Yang'
'Chen, Lanhua'
'Liu, Zhiyong'
'Diwu, Juan'
'Chai, Zhifang'
'Albrecht-Schmitt, Thomas E'
'Wang, Shuao'

_publ_section_title
;
 A new chiral uranyl phosphonate framework consisting of achiral building
 units generated from ionothermal reaction: structure and spectroscopy
 characterizations.
;
_journal_issue 41
_journal_name_full 'Dalton transactions (Cambridge, England : 2003)'
_journal_page_first 18158
_journal_page_last 18166
_journal_paper_doi 10.1039/c5dt02667a
_journal_volume 44
_journal_year 2015
_chemical_formula_moiety ' 2(C6 H6 O9 P2 U), 2(C2.50 N0.50)'
_chemical_formula_sum 'C17 H12 N O18 P4 U2'
_chemical_formula_weight 1118.22
_chemical_name_systematic
;
 ?
;
_space_group_crystal_system monoclinic
_space_group_IT_number 15
_space_group_name_Hall '-I 2yc'
_space_group_name_H-M_alt 'I 2/c 1 1'
_symmetry_space_group_name_Hall '-I 2yc'
_symmetry_space_group_name_H-M 'I 1 2/c 1'
_atom_sites_solution_hydrogens geom
_audit_block_doi 10.5517/cc1jdxvp
_audit_creation_method SHELXL-2014
_audit_update_record
;
2015-07-14 deposited with the CCDC.
2015-09-14 downloaded from the CCDC.
;
_cell_angle_alpha 90
_cell_angle_beta 114.697(6)
_cell_angle_gamma 90
_cell_formula_units_Z 4
_cell_length_a 17.6906(12)
_cell_length_b 9.2409(6)
_cell_length_c 19.8228(13)
_cell_measurement_temperature 273(2)
_cell_volume 2944.2(4)
_computing_cell_refinement 'Bruker SMART'
_computing_data_collection 'Bruker SMART'
_computing_data_reduction 'Bruker SAINT'
_computing_molecular_graphics 'SHELXL-2014 (Sheldrick, 2014)'
_computing_publication_material 'SHELXL-2014 (Sheldrick, 2014)'
_computing_structure_refinement 'SHELXL-2014 (Sheldrick, 2014)'
_computing_structure_solution 'Bruker SHELXTL'
_diffrn_ambient_temperature 273(2)
_diffrn_measured_fraction_theta_full 0.996
_diffrn_measured_fraction_theta_max 0.993
_diffrn_measurement_device_type 'CCD area detector'
_diffrn_measurement_method 'phi and omega scans'
_diffrn_radiation_type MoK\a
_diffrn_radiation_wavelength 0.71073
_diffrn_reflns_av_R_equivalents 0.0241
_diffrn_reflns_av_unetI/netI 0.0143
_diffrn_reflns_Laue_measured_fraction_full 0.996
_diffrn_reflns_Laue_measured_fraction_max 0.993
_diffrn_reflns_limit_h_max 22
_diffrn_reflns_limit_h_min -22
_diffrn_reflns_limit_k_max 12
_diffrn_reflns_limit_k_min -12
_diffrn_reflns_limit_l_max 25
_diffrn_reflns_limit_l_min -25
_diffrn_reflns_number 24949
_diffrn_reflns_point_group_measured_fraction_full 0.996
_diffrn_reflns_point_group_measured_fraction_max 0.993
_diffrn_reflns_theta_full 25.242
_diffrn_reflns_theta_max 27.494
_diffrn_reflns_theta_min 2.262
_exptl_absorpt_coefficient_mu 11.283
_exptl_absorpt_correction_T_max 0.798
_exptl_absorpt_correction_T_min 0.472
_exptl_absorpt_correction_type multi-scan
_exptl_absorpt_process_details 'Bruker, SADABS'
_exptl_crystal_colour YELLOW
_exptl_crystal_density_diffrn 2.523
_exptl_crystal_density_meas ?
_exptl_crystal_density_method NONE
_exptl_crystal_description TABLET
_exptl_crystal_F_000 2036
_exptl_crystal_preparation Luminescent
_exptl_crystal_recrystallization_method 'ionothermal reactions'
_exptl_crystal_size_max 0.070
_exptl_crystal_size_mid 0.070
_exptl_crystal_size_min 0.020
_refine_diff_density_max 1.594
_refine_diff_density_min -2.136
_refine_diff_density_rms 0.675
_refine_ls_extinction_method none
_refine_ls_goodness_of_fit_ref 1.389
_refine_ls_hydrogen_treatment constr
_refine_ls_matrix_type full
_refine_ls_number_parameters 209
_refine_ls_number_reflns 3359
_refine_ls_number_restraints 144
_refine_ls_restrained_S_all 1.388
_refine_ls_R_factor_all 0.0288
_refine_ls_R_factor_gt 0.0218
_refine_ls_shift/su_max 0.000
_refine_ls_shift/su_mean 0.000
_refine_ls_structure_factor_coef Fsqd
_refine_ls_weighting_details 'w=1/[\s^2^(Fo^2^)+(0.0525P)^2^+6.5655P] where P=(Fo^2^+2Fc^2^)/3'
_refine_ls_weighting_scheme calc
_refine_ls_wR_factor_gt 0.0810
_refine_ls_wR_factor_ref 0.0974
_reflns_Friedel_coverage 0.000
_reflns_number_gt 3051
_reflns_number_total 3359
_reflns_threshold_expression 'I > 2\s(I)'
_cod_data_source_file c5dt02667a2.cif
_cod_data_source_block IL-13pbp-2
_cod_depositor_comments
;
The following automatic conversions were performed:

'_exptl_crystal_density_meas' value 'NONE' was changed to '?' - the
value is perceived as not measured.

Automatic conversion script
Id: cif_fix_values 3271 2015-04-21 07:52:19Z andrius 

 Adding full bibliography for 7036518--7036520.cif.
;
_cod_original_formula_sum ' C17 H12 N O18 P4 U2'
_cod_database_code 7036518
_shelx_space_group_comment
;
The symmetry employed for this shelxl refinement is uniquely defined
by the following loop, which should always be used as a source of
symmetry information in preference to the above space-group names.
They are only intended as comments.
;
_shelx_estimated_absorpt_t_min 0.224
_shelx_estimated_absorpt_t_max 0.581
_shelxl_version_number 2014-3

loop_
_space_group_symop_operation_xyz
'x, y, z'
'-x, y, -z+1/2'
'x+1/2, y+1/2, z+1/2'
'-x+1/2, y+1/2, -z+1'
'-x, -y, -z'
'x, -y, z-1/2'
'-x+1/2, -y+1/2, -z+1/2'
'x+1/2, -y+1/2, z'

loop_
_atom_site_label
_atom_site_type_symbol
_atom_site_fract_x
_atom_site_fract_y
_atom_site_fract_z
_atom_site_U_iso_or_equiv
_atom_site_adp_type
_atom_site_occupancy
_atom_site_site_symmetry_order
_atom_site_calc_flag
_atom_site_refinement_flags_posn
_atom_site_refinement_flags_adp
_atom_site_refinement_flags_occupancy
U1 U 0.17607(2) -0.00979(2) -0.01558(2) 0.02218(10) Uani 1 1 d . U .
P1 P 0.17700(8) 0.31372(14) 0.08641(7) 0.0239(3) Uani 1 1 d . U .
P2 P -0.11575(7) 0.34415(14) 0.11774(7) 0.0226(3) Uani 1 1 d . U .
O1 O 0.1452(2) 0.1670(4) 0.0580(2) 0.0341(9) Uani 1 1 d . U .
O2 O 0.2201(2) 0.3978(4) 0.0491(2) 0.0384(9) Uani 1 1 d . U .
O3 O 0.2397(2) 0.2934(4) 0.16848(19) 0.0312(8) Uani 1 1 d . U .
H3 H 0.2667 0.2192 0.1724 0.047 Uiso 1 1 d R U .
O4 O -0.1095(2) 0.1851(4) 0.1106(2) 0.0301(8) Uani 1 1 d . U .
O5 O -0.1951(2) 0.4158(5) 0.0713(2) 0.0397(10) Uani 1 1 d . U .
O6 O -0.1005(2) 0.3725(4) 0.19954(19) 0.0299(8) Uani 1 1 d . U .
H6 H -0.0728 0.3062 0.2257 0.045 Uiso 1 1 calc R U .
O7 O 0.1589(3) 0.1251(4) -0.0829(2) 0.0371(9) Uani 1 1 d . U .
O8 O 0.1896(3) -0.1463(4) 0.0499(2) 0.0361(9) Uani 1 1 d . U .
O1W O 0.0322(3) -0.0134(4) -0.0413(3) 0.0360(11) Uani 1 1 d . U .
C1 C 0.0971(3) 0.4185(5) 0.0949(3) 0.0228(10) Uani 1 1 d . U .
C2 C 0.0331(3) 0.3522(6) 0.1052(3) 0.0248(10) Uani 1 1 d . U .
H6A H 0.0327 0.2520 0.1094 0.030 Uiso 1 1 calc R U .
C3 C -0.0309(3) 0.4330(6) 0.1096(3) 0.0235(10) Uani 1 1 d . U .
C4 C -0.0302(3) 0.5830(6) 0.1030(3) 0.0302(12) Uani 1 1 d . U .
H4 H -0.0730 0.6378 0.1057 0.036 Uiso 1 1 calc R U .
C5 C 0.0338(4) 0.6510(6) 0.0924(3) 0.0333(12) Uani 1 1 d . U .
H3A H 0.0339 0.7512 0.0882 0.040 Uiso 1 1 calc R U .
C6 C 0.0970(3) 0.5709(6) 0.0880(3) 0.0292(11) Uani 1 1 d . U .
H2 H 0.1396 0.6169 0.0806 0.035 Uiso 1 1 calc R U .
C7 C 0.2751(10) 0.5771(12) 0.2886(7) 0.071(4) Uani 0.5 1 d G U P
C8 C 0.2198(9) 0.6958(17) 0.2753(9) 0.093(7) Uani 0.5 1 d G U P
C10 C 0.2425(8) 0.8030(12) 0.2359(8) 0.062(4) Uani 0.5 1 d G U P
C9 C 0.3120(8) 0.7506(14) 0.2249(7) 0.092(6) Uani 0.5 1 d G U P
N1 N 0.3321(7) 0.6109(14) 0.2574(7) 0.095(5) Uani 0.5 1 d G U P
C11 C 0.391(3) 0.522(3) 0.2665(19) 0.122(10) Uani 0.5 1 d . U P

loop_
_atom_site_aniso_label
_atom_site_aniso_U_11
_atom_site_aniso_U_22
_atom_site_aniso_U_33
_atom_site_aniso_U_23
_atom_site_aniso_U_13
_atom_site_aniso_U_12
U1 0.01942(14) 0.01651(13) 0.03661(16) -0.00142(6) 0.01764(11) -0.00065(6)
P1 0.0194(6) 0.0217(6) 0.0367(7) -0.0013(5) 0.0177(5) -0.0012(5)
P2 0.0174(6) 0.0229(6) 0.0310(6) -0.0019(5) 0.0134(5) -0.0002(5)
O1 0.0309(19) 0.028(2) 0.056(2) -0.0105(17) 0.0300(18) -0.0036(15)
O2 0.0306(19) 0.036(2) 0.063(3) 0.0096(19) 0.0337(19) 0.0015(16)
O3 0.0220(17) 0.036(2) 0.0314(19) 0.0017(16) 0.0074(15) 0.0105(15)
O4 0.0253(18) 0.0241(19) 0.042(2) -0.0046(15) 0.0152(16) -0.0031(14)
O5 0.0221(18) 0.036(2) 0.061(3) 0.0121(19) 0.0167(18) 0.0026(16)
O6 0.032(2) 0.040(2) 0.0266(17) -0.0104(16) 0.0211(16) -0.0093(16)
O7 0.042(2) 0.025(2) 0.051(2) 0.0048(18) 0.026(2) 0.0011(17)
O8 0.040(2) 0.029(2) 0.042(2) 0.0039(17) 0.0202(18) -0.0020(17)
O1W 0.018(2) 0.037(2) 0.056(3) -0.0167(17) 0.017(2) -0.0037(14)
C1 0.022(2) 0.018(2) 0.034(3) -0.0021(19) 0.017(2) -0.0034(18)
C2 0.023(2) 0.018(2) 0.037(3) 0.0004(19) 0.017(2) 0.0024(19)
C3 0.020(2) 0.024(3) 0.028(2) -0.0046(19) 0.0121(19) -0.0006(19)
C4 0.027(3) 0.023(3) 0.044(3) -0.001(2) 0.018(2) 0.005(2)
C5 0.036(3) 0.017(2) 0.049(3) 0.000(2) 0.019(3) -0.002(2)
C6 0.028(3) 0.023(3) 0.040(3) -0.003(2) 0.017(2) -0.006(2)
C7 0.101(9) 0.057(8) 0.048(7) 0.005(6) 0.024(6) -0.004(7)
C8 0.092(10) 0.095(11) 0.085(10) -0.004(8) 0.032(8) 0.006(9)
C10 0.070(8) 0.063(8) 0.042(7) -0.011(6) 0.013(6) -0.018(7)
C9 0.109(10) 0.075(9) 0.073(9) -0.010(7) 0.018(7) 0.008(8)
N1 0.113(9) 0.078(8) 0.068(7) -0.031(7) 0.013(7) -0.011(7)
C11 0.151(19) 0.084(14) 0.098(15) -0.012(11) 0.020(13) 0.002(13)

loop_
_atom_type_symbol
_atom_type_description
_atom_type_scat_dispersion_real
_atom_type_scat_dispersion_imag
_atom_type_scat_source
C C 0.0033 0.0016 'International Tables Vol C Tables 4.2.6.8 and 6.1.1.4'
H H 0.0000 0.0000 'International Tables Vol C Tables 4.2.6.8 and 6.1.1.4'
F F 0.0171 0.0103 'International Tables Vol C Tables 4.2.6.8 and 6.1.1.4'
N N 0.0061 0.0033 'International Tables Vol C Tables 4.2.6.8 and 6.1.1.4'
O O 0.0106 0.0060 'International Tables Vol C Tables 4.2.6.8 and 6.1.1.4'
P P 0.1023 0.0942 'International Tables Vol C Tables 4.2.6.8 and 6.1.1.4'
U U -9.6767 9.6646 'International Tables Vol C Tables 4.2.6.8 and 6.1.1.4'

loop_
_geom_angle_atom_site_label_1
_geom_angle_atom_site_label_2
_geom_angle_atom_site_label_3
_geom_angle
_geom_angle_site_symmetry_1
_geom_angle_site_symmetry_3
O8 U1 O7 178.02(18) . .
O8 U1 O2 93.82(17) . 4_544
O7 U1 O2 87.17(17) . 4_544
O8 U1 O5 86.15(17) . 8
O7 U1 O5 95.79(18) . 8
O2 U1 O5 73.31(14) 4_544 8
O8 U1 O1W 87.22(18) . .
O7 U1 O1W 90.99(18) . .
O2 U1 O1W 145.51(14) 4_544 .
O5 U1 O1W 141.03(14) 8 .
O8 U1 O4 88.05(16) . 5
O7 U1 O4 90.57(17) . 5
O2 U1 O4 73.61(13) 4_544 5
O5 U1 O4 145.91(12) 8 5
O1W U1 O4 71.97(13) . 5
O8 U1 O1 92.02(17) . .
O7 U1 O1 88.15(17) . .
O2 U1 O1 145.01(13) 4_544 .
O5 U1 O1 72.72(13) 8 .
O1W U1 O1 69.19(13) . .
O4 U1 O1 141.11(12) 5 .
O2 P1 O1 118.7(2) . .
O2 P1 O3 107.1(2) . .
O1 P1 O3 106.2(2) . .
O2 P1 C1 110.9(2) . .
O1 P1 C1 110.1(2) . .
O3 P1 C1 102.4(2) . .
O5 P2 O4 118.3(2) . .
O5 P2 O6 106.3(2) . .
O4 P2 O6 106.2(2) . .
O5 P2 C3 110.9(2) . .
O4 P2 C3 110.4(2) . .
O6 P2 C3 103.4(2) . .
P1 O1 U1 134.9(2) . .
P1 O2 U1 162.3(3) . 4_554
P1 O3 H3 109.4 . .
P2 O4 U1 135.6(2) . 5
P2 O5 U1 172.6(3) . 8_455
P2 O6 H6 109.5 . .
C2 C1 C6 119.3(4) . .
C2 C1 P1 120.5(4) . .
C6 C1 P1 120.2(3) . .
C1 C2 C3 120.9(5) . .
C1 C2 H6A 119.6 . .
C3 C2 H6A 119.6 . .
C2 C3 C4 119.3(4) . .
C2 C3 P2 120.0(4) . .
C4 C3 P2 120.6(3) . .
C5 C4 C3 120.3(4) . .
C5 C4 H4 119.8 . .
C3 C4 H4 119.8 . .
C6 C5 C4 120.3(5) . .
C6 C5 H3A 119.9 . .
C4 C5 H3A 119.9 . .
C5 C6 C1 119.9(4) . .
C5 C6 H2 120.0 . .
C1 C6 H2 120.0 . .
C10 C7 N1 74.5(10) 7_565 .
C10 C7 C8 33.6(10) 7_565 .
N1 C7 C8 108.0 . .
C9 C8 C10 136(4) 7_565 7_565
C9 C8 C7 166(3) 7_565 .
C10 C8 C7 57.5(15) 7_565 .
C9 C8 C10 85(3) 7_565 .
C10 C8 C10 50.7(15) 7_565 .
C7 C8 C10 108.0 . .
C9 C8 N1 32.9(15) 7_565 7_565
C10 C8 N1 103(2) 7_565 7_565
C7 C8 N1 160.5(13) . 7_565
C10 C8 N1 52.6(13) . 7_565
C9 C8 C8 103(2) 7_565 7_565
C10 C8 C8 33.1(15) 7_565 7_565
C7 C8 C8 90.5(7) . 7_565
C10 C8 C8 17.6(7) . 7_565
N1 C8 C8 70.1(9) 7_565 7_565
C8 C10 C10 96.0(18) 7_565 7_565
C8 C10 C7 88.9(18) 7_565 7_565
C10 C10 C7 173(2) 7_565 7_565
C8 C10 C9 21.6(16) 7_565 .
C10 C10 C9 74.7(10) 7_565 .
C7 C10 C9 110.5(10) 7_565 .
C8 C10 C8 129.3(16) 7_565 .
C10 C10 C8 33.4(11) 7_565 .
C7 C10 C8 141.5(10) 7_565 .
C9 C10 C8 108.0 . .
C8 C10 C9 158(2) 7_565 7_565
C10 C10 C9 62.0(13) 7_565 7_565
C7 C10 C9 112.7(15) 7_565 7_565
C9 C10 C9 136.7(13) . 7_565
C8 C10 C9 28.7(13) . 7_565
C8 C10 N1 148(2) 7_565 7_565
C10 C10 N1 116(2) 7_565 7_565
C7 C10 N1 59.1(15) 7_565 7_565
C9 C10 N1 169.5(18) . 7_565
C8 C10 N1 82.4(18) . 7_565
C9 C10 N1 53.6(9) 7_565 7_565
C8 C9 C10 22.8(16) 7_565 .
C8 C9 N1 130.5(16) 7_565 .
C10 C9 N1 108.0 . .
C8 C9 C10 65.8(14) 7_565 7_565
C10 C9 C10 43.3(8) . 7_565
N1 C9 C10 64.7(8) . 7_565
C11 N1 C7 118(2) . .
C11 N1 C9 133(2) . .
C7 N1 C9 108.0 . .
C11 N1 C10 164(2) . 7_565
C7 N1 C10 46.4(7) . 7_565
C9 N1 C10 61.7(7) . 7_565
C11 N1 C8 150(2) . 7_565
C7 N1 C8 91.4(7) . 7_565
C9 N1 C8 16.6(7) . 7_565
C10 N1 C8 45.0(5) 7_565 7_565

loop_
_geom_bond_atom_site_label_1
_geom_bond_atom_site_label_2
_geom_bond_distance
_geom_bond_site_symmetry_2
U1 O8 1.753(4) .
U1 O7 1.758(4) .
U1 O2 2.358(3) 4_544
U1 O5 2.374(4) 8
U1 O1W 2.378(4) .
U1 O4 2.388(4) 5
U1 O1 2.399(4) .
P1 O2 1.485(4) .
P1 O1 1.486(4) .
P1 O3 1.551(4) .
P1 C1 1.778(5) .
P2 O5 1.476(4) .
P2 O4 1.486(4) .
P2 O6 1.551(3) .
P2 C3 1.776(5) .
O2 U1 2.358(3) 4_554
O3 H3 0.8199 .
O4 U1 2.388(4) 5
O5 U1 2.374(4) 8_455
O6 H6 0.8200 .
C1 C2 1.377(7) .
C1 C6 1.415(8) .
C2 C3 1.388(7) .
C2 H6A 0.9300 .
C3 C4 1.393(8) .
C4 C5 1.386(8) .
C4 H4 0.9300 .
C5 C6 1.373(8) .
C5 H3A 0.9300 .
C6 H2 0.9300 .
C7 C10 1.20(2) 7_565
C7 N1 1.4200 .
C7 C8 1.4200 .
C8 C9 0.75(3) 7_565
C8 C10 0.79(2) 7_565
C8 C10 1.4200 .
C8 N1 1.99(3) 7_565
C8 C8 2.01(2) 7_565
C10 C8 0.79(3) 7_565
C10 C10 1.10(2) 7_565
C10 C7 1.20(2) 7_565
C10 C9 1.4200 .
C10 C9 1.55(3) 7_565
C10 N1 1.59(2) 7_565
C9 C8 0.75(3) 7_565
C9 N1 1.4200 .
C9 C10 1.55(2) 7_565
N1 C11 1.28(4) .
N1 C10 1.59(2) 7_565
N1 C8 1.99(2) 7_565

loop_
_geom_torsion_atom_site_label_1
_geom_torsion_atom_site_label_2
_geom_torsion_atom_site_label_3
_geom_torsion_atom_site_label_4
_geom_torsion
_geom_torsion_site_symmetry_1
_geom_torsion_site_symmetry_4
O2 P1 O1 U1 21.0(4) . .
O3 P1 O1 U1 -99.6(3) . .
C1 P1 O1 U1 150.3(3) . .
O1 P1 O2 U1 -86.0(9) . 4_554
O3 P1 O2 U1 34.1(9) . 4_554
C1 P1 O2 U1 145.1(8) . 4_554
O5 P2 O4 U1 26.1(4) . 5
O6 P2 O4 U1 145.3(3) . 5
C3 P2 O4 U1 -103.1(3) . 5
O2 P1 C1 C2 159.2(4) . .
O1 P1 C1 C2 25.8(5) . .
O3 P1 C1 C2 -86.8(5) . .
O2 P1 C1 C6 -18.2(5) . .
O1 P1 C1 C6 -151.6(4) . .
O3 P1 C1 C6 95.8(4) . .
C6 C1 C2 C3 -0.5(8) . .
P1 C1 C2 C3 -177.9(4) . .
C1 C2 C3 C4 0.3(8) . .
C1 C2 C3 P2 176.5(4) . .
O5 P2 C3 C2 -139.2(4) . .
O4 P2 C3 C2 -6.1(5) . .
O6 P2 C3 C2 107.2(4) . .
O5 P2 C3 C4 36.9(5) . .
O4 P2 C3 C4 170.0(4) . .
O6 P2 C3 C4 -76.7(4) . .
C2 C3 C4 C5 -0.1(7) . .
P2 C3 C4 C5 -176.3(5) . .
C3 C4 C5 C6 0.2(8) . .
C4 C5 C6 C1 -0.4(8) . .
C2 C1 C6 C5 0.6(7) . .
P1 C1 C6 C5 178.0(5) . .
C10 C7 C8 C9 -162(16) 7_565 7_565
N1 C7 C8 C9 -166(15) . 7_565
N1 C7 C8 C10 -3.8(19) . 7_565
C10 C7 C8 C10 3.8(19) 7_565 .
N1 C7 C8 C10 0.0 . .
C10 C7 C8 N1 0(4) 7_565 7_565
N1 C7 C8 N1 -4(5) . 7_565
C10 C7 C8 C8 2.6(16) 7_565 7_565
N1 C7 C8 C8 -1.3(8) . 7_565
C9 C8 C10 C8 172(5) 7_565 7_565
C10 C8 C10 C8 0(2) 7_565 7_565
C7 C8 C10 C8 -4(3) . 7_565
N1 C8 C10 C8 174(4) 7_565 7_565
C9 C8 C10 C10 172(5) 7_565 7_565
C7 C8 C10 C10 -4(2) . 7_565
N1 C8 C10 C10 174(4) 7_565 7_565
C8 C8 C10 C10 0(2) 7_565 7_565
C9 C8 C10 C7 0(2) 7_565 7_565
C10 C8 C10 C7 -172(4) 7_565 7_565
C7 C8 C10 C7 -176.6(19) . 7_565
N1 C8 C10 C7 1.8(8) 7_565 7_565
C8 C8 C10 C7 -172(4) 7_565 7_565
C9 C8 C10 C9 177(3) 7_565 .
C10 C8 C10 C9 4(2) 7_565 .
C7 C8 C10 C9 0.0 . .
N1 C8 C10 C9 178(2) 7_565 .
C8 C8 C10 C9 4(3) 7_565 .
C10 C8 C10 C9 -172(5) 7_565 7_565
C7 C8 C10 C9 -177(3) . 7_565
N1 C8 C10 C9 1.8(18) 7_565 7_565
C8 C8 C10 C9 -172(5) 7_565 7_565
C9 C8 C10 N1 -1.8(18) 7_565 7_565
C10 C8 C10 N1 -174(4) 7_565 7_565
C7 C8 C10 N1 -178(2) . 7_565
C8 C8 C10 N1 -174(4) 7_565 7_565
C10 C10 C9 C8 -169(6) 7_565 7_565
C7 C10 C9 C8 7(5) 7_565 7_565
C8 C10 C9 C8 -171(5) . 7_565
C9 C10 C9 C8 -169(7) 7_565 7_565
N1 C10 C9 C8 0(9) 7_565 7_565
C8 C10 C9 N1 171(5) 7_565 .
C10 C10 C9 N1 2.4(12) 7_565 .
C7 C10 C9 N1 177.7(13) 7_565 .
C8 C10 C9 N1 0.0 . .
C9 C10 C9 N1 2(2) 7_565 .
N1 C10 C9 N1 171(11) 7_565 .
C8 C10 C9 C10 169(6) 7_565 7_565
C7 C10 C9 C10 175(2) 7_565 7_565
C8 C10 C9 C10 -2.4(12) . 7_565
C9 C10 C9 C10 0.0(15) 7_565 7_565
N1 C10 C9 C10 169(12) 7_565 7_565
C10 C7 N1 C11 174(2) 7_565 .
C8 C7 N1 C11 176.3(19) . .
C10 C7 N1 C9 -2.2(11) 7_565 .
C8 C7 N1 C9 0.0 . .
C8 C7 N1 C10 2.2(11) . 7_565
C10 C7 N1 C8 -0.9(9) 7_565 7_565
C8 C7 N1 C8 1.3(8) . 7_565
C8 C9 N1 C11 -171(3) 7_565 .
C10 C9 N1 C11 -176(2) . .
C10 C9 N1 C11 -174(2) 7_565 .
C8 C9 N1 C7 4(3) 7_565 .
C10 C9 N1 C7 0.0 . .
C10 C9 N1 C7 1.8(9) 7_565 .
C8 C9 N1 C10 3(2) 7_565 7_565
C10 C9 N1 C10 -1.8(9) . 7_565
C10 C9 N1 C8 -4(3) . 7_565
C10 C9 N1 C8 -3(2) 7_565 7_565
